data_4130618
loop_
_publ_author_name
'Riddlestone, Ian M.'
'Rajabi, Nasir A.'
'Lowe, John P.'
'Mahon, Mary F.'
'Macgregor, Stuart A.'
'Whittlesey, Michael K.'

_publ_section_title
;
 Activation of H2 over the Ru-Zn Bond in the Transition Metal-Lewis Acid
 Heterobimetallic Species [Ru(IPr)2(CO)ZnEt](.).
;
_journal_issue 35
_journal_name_full 'Journal of the American Chemical Society'
_journal_page_first 11081
_journal_page_last 11084
_journal_paper_doi 10.1021/jacs.6b05243
_journal_volume 138
_journal_year 2016
_chemical_formula_moiety 'C57 H77 N4 O Ru Zn, C32 H12 B F24'
_chemical_formula_sum 'C89 H89 B F24 N4 O Ru Zn'
_chemical_formula_weight 1863.89
_space_group_crystal_system monoclinic
_space_group_IT_number 7
_space_group_name_Hall 'P -2yac'
_space_group_name_H-M_alt 'P 1 n 1'
_atom_sites_solution_hydrogens mixed
_atom_sites_solution_primary iterative
_audit_creation_date 2015-09-08
_audit_creation_method
;
Olex2 1.2
(compiled 2015.01.26 svn.r3150 for OlexSys, GUI svn.r4998)
;
_cell_angle_alpha 90
_cell_angle_beta 102.080(3)
_cell_angle_gamma 90
_cell_formula_units_Z 2
_cell_length_a 12.5594(4)
_cell_length_b 17.4038(5)
_cell_length_c 20.1905(6)
_cell_measurement_reflns_used 10911
_cell_measurement_temperature 150(2)
_cell_measurement_theta_max 26.1300
_cell_measurement_theta_min 3.7240
_cell_volume 4315.5(2)
_computing_cell_refinement
;
CrysAlisPro, Agilent Technologies,
Version 1.171.37.33 (release 27-03-2014 CrysAlis171 .NET)
(compiled Mar 27 2014,17:12:48)
;
_computing_data_collection
;
CrysAlisPro, Agilent Technologies,
Version 1.171.37.33 (release 27-03-2014 CrysAlis171 .NET)
(compiled Mar 27 2014,17:12:48)
;
_computing_data_reduction
;
CrysAlisPro, Agilent Technologies,
Version 1.171.37.33 (release 27-03-2014 CrysAlis171 .NET)
(compiled Mar 27 2014,17:12:48)
;
_computing_molecular_graphics 'Olex2 (Dolomanov et al., 2009)'
_computing_publication_material 'Olex2 (Dolomanov et al., 2009)'
_computing_structure_refinement 'XH (Sheldrick, 2008)'
_computing_structure_solution 'olex2.solve (Bourhis et al., 2015)'
_diffrn_ambient_temperature 150.15
_diffrn_detector 'CCD plate'
_diffrn_detector_area_resol_mean 8.0734
_diffrn_detector_type EosS2
_diffrn_measured_fraction_theta_full 0.998
_diffrn_measured_fraction_theta_max 0.998
_diffrn_measurement_device 'four-circle diffractometer'
_diffrn_measurement_device_type 'New Xcalibur, EosS2'
_diffrn_measurement_method '\w scans'
_diffrn_radiation_monochromator graphite
_diffrn_radiation_probe x-ray
_diffrn_radiation_type MoK\a
_diffrn_radiation_wavelength 0.71073
_diffrn_reflns_av_R_equivalents 0.0367
_diffrn_reflns_av_unetI/netI 0.0621
_diffrn_reflns_Laue_measured_fraction_full 0.998
_diffrn_reflns_Laue_measured_fraction_max 0.998
_diffrn_reflns_limit_h_max 15
_diffrn_reflns_limit_h_min -15
_diffrn_reflns_limit_k_max 21
_diffrn_reflns_limit_k_min -21
_diffrn_reflns_limit_l_max 25
_diffrn_reflns_limit_l_min -24
_diffrn_reflns_number 35480
_diffrn_reflns_point_group_measured_fraction_full 0.944
_diffrn_reflns_point_group_measured_fraction_max 0.936
_diffrn_reflns_theta_full 25.242
_diffrn_reflns_theta_max 26.371
_diffrn_reflns_theta_min 3.318
_diffrn_source 'Enhance (Mo) X-ray Source'
_exptl_absorpt_coefficient_mu 0.553
_exptl_absorpt_correction_T_max 1.00000
_exptl_absorpt_correction_T_min 0.97615
_exptl_absorpt_correction_type multi-scan
_exptl_absorpt_process_details
;
CrysAlisPro, Agilent Technologies,
Version 1.171.37.33 (release 27-03-2014 CrysAlis171 .NET)
(compiled Mar 27 2014,17:12:48)
Empirical absorption correction using spherical harmonics,
 implemented in SCALE3 ABSPACK scaling algorithm.
;
_exptl_crystal_colour orange
_exptl_crystal_density_diffrn 1.434
_exptl_crystal_description block
_exptl_crystal_F_000 1908
_exptl_crystal_size_max 0.2227
_exptl_crystal_size_mid 0.1731
_exptl_crystal_size_min 0.1096
_refine_diff_density_max 0.611
_refine_diff_density_min -0.407
_refine_diff_density_rms 0.060
_refine_ls_abs_structure_details
;
 Flack x determined using 5631 quotients [(I+)-(I-)]/[(I+)+(I-)]
 (Parsons, Flack and Wagner, Acta Cryst. B69 (2013) 249-259).
;
_refine_ls_abs_structure_Flack -0.011(6)
_refine_ls_extinction_method none
_refine_ls_goodness_of_fit_ref 1.026
_refine_ls_hydrogen_treatment mixed
_refine_ls_matrix_type full
_refine_ls_number_parameters 1145
_refine_ls_number_reflns 16525
_refine_ls_number_restraints 56
_refine_ls_restrained_S_all 1.035
_refine_ls_R_factor_all 0.0533
_refine_ls_R_factor_gt 0.0420
_refine_ls_shift/su_max 0.001
_refine_ls_shift/su_mean 0.000
_refine_ls_structure_factor_coef Fsqd
_refine_ls_weighting_details 'w=1/[\s^2^(Fo^2^)+(0.0277P)^2^+1.0041P] where P=(Fo^2^+2Fc^2^)/3'
_refine_ls_weighting_scheme calc
_refine_ls_wR_factor_gt 0.0740
_refine_ls_wR_factor_ref 0.0783
_reflns_Friedel_coverage 0.874
_reflns_Friedel_fraction_full 0.889
_reflns_Friedel_fraction_max 0.874
_reflns_number_gt 14469
_reflns_number_total 16525
_reflns_threshold_expression 'I > 2\s(I)'
_cod_data_source_file ja6b05243_si_002.cif
_cod_data_source_block e15mkw5
_cod_database_code 4130618
_shelx_space_group_comment
;
The symmetry employed for this shelxl refinement is uniquely defined
by the following loop, which should always be used as a source of
symmetry information in preference to the above space-group names.
They are only intended as comments.
;
_olex2_refinement_description
;
1. Fixed Uiso
 At 1.2 times of:
  All C(H) groups, All C(H,H) groups
 At 1.5 times of:
  All C(H,H,H) groups
2. Restrained distances
 C65-F4 \\sim C65-F5 \\sim C65-F6 \\sim C65-F4A \\sim C65-F5A \\sim C65-F6A
 with sigma of 0.005
 H27a-C27 \\sim H27b-C27 \\sim H27c-C27
 with sigma of 0.005
3. Uiso/Uaniso restraints and constraints
Uanis(F4) \\sim Ueq, Uanis(F4A) \\sim Ueq, Uanis(F5) \\sim Ueq, Uanis(F5A)
\\sim Ueq, Uanis(F6) \\sim Ueq, Uanis(F6A) \\sim Ueq: with sigma of 0.005 and
sigma for terminal atoms of 0.01
4. Others
 Fixed Sof: F4(0.65) F5(0.65) F6(0.65) F4A(0.35) F5A(0.35) F6A(0.35)
5.a Ternary CH refined with riding coordinates:
 C10(H10), C13(H13), C22(H22), C25(H25), C37(H37), C40(H40), C49(H49), C52(H52)
5.b Secondary CH2 refined with riding coordinates:
 C56(H56a,H56b)
5.c Aromatic/amide H refined with riding coordinates:
 C2(H2), C3(H3), C6(H6), C7(H7), C8(H8), C18(H18), C19(H19), C20(H20),
 C29(H29), C30(H30), C33(H33), C34(H34), C35(H35), C45(H45), C46(H46), C47(H47),
  C59(H59), C61(H61), C63(H63), C67(H67), C69(H69), C71(H71), C75(H75),
 C77(H77), C79(H79), C83(H83), C85(H85), C87(H87)
5.d Idealised Me refined as rotating group:
 C11(H11a,H11b,H11c), C12(H12a,H12b,H12c), C14(H14a,H14b,H14c), C15(H15a,H15b,
 H15c), C23(H23a,H23b,H23c), C24(H24a,H24b,H24c), C26(H26a,H26b,H26c), C38(H38a,
 H38b,H38c), C39(H39a,H39b,H39c), C41(H41a,H41b,H41c), C42(H42a,H42b,H42c),
 C50(H50a,H50b,H50c), C51(H51a,H51b,H51c), C53(H53a,H53b,H53c), C54(H54a,H54b,
 H54c), C57(H57a,H57b,H57c)
;
_shelx_shelxl_version_number 2014/7
_olex2_submission_special_instructions 'No special instructions were received'

loop_
_space_group_symop_operation_xyz
'x, y, z'
'x+1/2, -y, z+1/2'

loop_
_atom_site_label
_atom_site_type_symbol
_atom_site_fract_x
_atom_site_fract_y
_atom_site_fract_z
_atom_site_U_iso_or_equiv
_atom_site_adp_type
_atom_site_occupancy
_atom_site_site_symmetry_order
_atom_site_calc_flag
_atom_site_refinement_flags_posn
_atom_site_refinement_flags_adp
_atom_site_refinement_flags_occupancy
_atom_site_disorder_assembly
_atom_site_disorder_group
Ru1 Ru 0.42042(2) 0.69912(2) 0.76579(2) 0.01583(8) Uani 1 1 d . . . . .
Zn1 Zn 0.33919(5) 0.61995(4) 0.67088(3) 0.02807(16) Uani 1 1 d . . . . .
F1 F 0.5476(3) 0.9968(2) 1.43108(19) 0.0563(10) Uani 1 1 d . . . . .
F2 F 0.4234(4) 1.0065(3) 1.48763(19) 0.0881(17) Uani 1 1 d . . . . .
F3 F 0.4096(3) 1.0643(2) 1.3933(2) 0.0625(12) Uani 1 1 d . . . . .
F4 F 0.0955(8) 0.8573(6) 1.4365(4) 0.085(3) Uani 0.65 1 d D U P A 1
F5 F 0.1234(13) 0.7484(4) 1.4001(5) 0.073(4) Uani 0.65 1 d D U P A 1
F6 F 0.0447(9) 0.8262(7) 1.3302(5) 0.083(4) Uani 0.65 1 d D U P A 1
F7 F 0.8861(3) 0.7819(3) 1.17561(19) 0.0740(14) Uani 1 1 d . . . . .
F8 F 0.7633(3) 0.8630(2) 1.12927(16) 0.0406(9) Uani 1 1 d . . . . .
F9 F 0.7408(3) 0.7424(2) 1.10932(17) 0.0560(11) Uani 1 1 d . . . . .
F10 F 0.8809(3) 0.7073(2) 1.40721(16) 0.0587(11) Uani 1 1 d . . . . .
F11 F 0.8488(3) 0.8225(3) 1.42965(18) 0.0698(13) Uani 1 1 d . . . . .
F12 F 0.7424(3) 0.7329(3) 1.44901(15) 0.0552(11) Uani 1 1 d . . . . .
F13 F 0.4521(3) 1.0549(2) 1.12913(19) 0.0570(11) Uani 1 1 d . . . . .
F14 F 0.3329(3) 1.0571(2) 1.0382(2) 0.0661(12) Uani 1 1 d . . . . .
F15 F 0.4762(4) 0.9902(2) 1.0444(2) 0.0806(15) Uani 1 1 d . . . . .
F16 F 0.0070(3) 0.8718(2) 1.08210(18) 0.0572(11) Uani 1 1 d . . . . .
F17 F 0.0625(3) 0.8424(2) 0.99279(15) 0.0478(9) Uani 1 1 d . . . . .
F18 F 0.0654(3) 0.7582(2) 1.0701(2) 0.0706(14) Uani 1 1 d . . . . .
F19 F 0.2520(3) 0.5317(3) 1.3592(2) 0.0684(13) Uani 1 1 d . . . . .
F20 F 0.4211(3) 0.5370(3) 1.39996(18) 0.0665(12) Uani 1 1 d . . . . .
F21 F 0.3573(4) 0.4461(2) 1.3348(2) 0.0719(13) Uani 1 1 d . . . . .
F22 F 0.3224(3) 0.4718(2) 1.09405(18) 0.0615(11) Uani 1 1 d . . . . .
F23 F 0.2816(4) 0.5824(3) 1.05189(18) 0.0904(17) Uani 1 1 d . . . . .
F24 F 0.4474(4) 0.5455(3) 1.0780(2) 0.0908(16) Uani 1 1 d . . . . .
O1 O 0.6216(3) 0.6490(2) 0.72453(19) 0.0367(10) Uani 1 1 d . . . . .
N1 N 0.4473(3) 0.5346(2) 0.83773(19) 0.0220(9) Uani 1 1 d . . . . .
N2 N 0.5340(3) 0.6250(2) 0.89849(19) 0.0216(9) Uani 1 1 d . . . . .
N3 N 0.4224(3) 0.8222(2) 0.65100(19) 0.0222(9) Uani 1 1 d . . . . .
N4 N 0.2677(3) 0.8259(2) 0.67992(19) 0.0223(9) Uani 1 1 d . . . . .
C1 C 0.4662(4) 0.6115(3) 0.8367(2) 0.0207(11) Uani 1 1 d . . . . .
C2 C 0.4995(4) 0.5016(3) 0.8981(3) 0.0294(12) Uani 1 1 d . . . . .
H2 H 0.4977 0.4489 0.9102 0.035 Uiso 1 1 calc R . . . .
C3 C 0.5531(4) 0.5581(3) 0.9364(3) 0.0240(12) Uani 1 1 d . . . . .
H3 H 0.5960 0.5532 0.9809 0.029 Uiso 1 1 calc R . . . .
C4 C 0.3680(4) 0.4929(3) 0.7879(3) 0.0258(12) Uani 1 1 d . . . . .
C5 C 0.4026(4) 0.4537(3) 0.7354(3) 0.0268(12) Uani 1 1 d . . . . .
C6 C 0.3232(4) 0.4144(3) 0.6891(3) 0.0345(14) Uani 1 1 d . . . . .
H6 H 0.3434 0.3882 0.6524 0.041 Uiso 1 1 calc R . . . .
C7 C 0.2161(4) 0.4129(3) 0.6957(3) 0.0378(15) Uani 1 1 d . . . . .
H7 H 0.1634 0.3861 0.6633 0.045 Uiso 1 1 calc R . . . .
C8 C 0.1854(4) 0.4497(3) 0.7484(3) 0.0368(14) Uani 1 1 d . . . . .
H8 H 0.1113 0.4477 0.7523 0.044 Uiso 1 1 calc R . . . .
C9 C 0.2604(4) 0.4904(3) 0.7971(3) 0.0317(13) Uani 1 1 d . . . . .
C10 C 0.5219(4) 0.4479(3) 0.7307(3) 0.0312(13) Uani 1 1 d . . . . .
H10 H 0.5629 0.4896 0.7593 0.037 Uiso 1 1 calc R . . . .
C11 C 0.5665(5) 0.3704(4) 0.7604(4) 0.0521(19) Uani 1 1 d . . . . .
H11A H 0.5624 0.3679 0.8083 0.078 Uiso 1 1 calc GR . . . .
H11B H 0.6426 0.3650 0.7563 0.078 Uiso 1 1 calc GR . . . .
H11C H 0.5232 0.3286 0.7356 0.078 Uiso 1 1 calc GR . . . .
C12 C 0.5402(5) 0.4570(4) 0.6599(3) 0.0526(18) Uani 1 1 d . . . . .
H12A H 0.5118 0.4118 0.6330 0.079 Uiso 1 1 calc GR . . . .
H12B H 0.6183 0.4620 0.6614 0.079 Uiso 1 1 calc GR . . . .
H12C H 0.5024 0.5031 0.6393 0.079 Uiso 1 1 calc GR . . . .
C13 C 0.2255(5) 0.5249(4) 0.8577(3) 0.0387(14) Uani 1 1 d . . . . .
H13 H 0.2867 0.5575 0.8825 0.046 Uiso 1 1 calc R . . . .
C14 C 0.2057(6) 0.4600(4) 0.9058(3) 0.0567(19) Uani 1 1 d . . . . .
H14A H 0.1499 0.4250 0.8816 0.085 Uiso 1 1 calc GR . . . .
H14B H 0.1812 0.4822 0.9447 0.085 Uiso 1 1 calc GR . . . .
H14C H 0.2736 0.4316 0.9218 0.085 Uiso 1 1 calc GR . . . .
C15 C 0.1239(5) 0.5759(4) 0.8387(4) 0.0533(18) Uani 1 1 d . . . . .
H15A H 0.1378 0.6173 0.8088 0.080 Uiso 1 1 calc GR . . . .
H15B H 0.1068 0.5980 0.8799 0.080 Uiso 1 1 calc GR . . . .
H15C H 0.0623 0.5449 0.8154 0.080 Uiso 1 1 calc GR . . . .
C16 C 0.5614(4) 0.7010(3) 0.9246(2) 0.0219(11) Uani 1 1 d . . . . .
C17 C 0.6696(4) 0.7264(3) 0.9351(2) 0.0268(12) Uani 1 1 d . . . . .
C18 C 0.6919(5) 0.7986(3) 0.9637(3) 0.0331(13) Uani 1 1 d . . . . .
H18 H 0.7642 0.8180 0.9712 0.040 Uiso 1 1 calc R . . . .
C19 C 0.6108(5) 0.8430(4) 0.9817(3) 0.0413(16) Uani 1 1 d . . . . .
H19 H 0.6283 0.8918 1.0021 0.050 Uiso 1 1 calc R . . . .
C20 C 0.5054(5) 0.8170(3) 0.9705(3) 0.0382(15) Uani 1 1 d . . . . .
H20 H 0.4507 0.8486 0.9824 0.046 Uiso 1 1 calc R . . . .
C21 C 0.4774(4) 0.7449(3) 0.9417(2) 0.0274(12) Uani 1 1 d . . . . .
C22 C 0.7599(4) 0.6777(3) 0.9164(3) 0.0278(12) Uani 1 1 d . . . . .
H22 H 0.7256 0.6333 0.8884 0.033 Uiso 1 1 calc R . . . .
C23 C 0.8340(4) 0.6461(4) 0.9808(3) 0.0391(15) Uani 1 1 d . . . . .
H23A H 0.8644 0.6889 1.0104 0.059 Uiso 1 1 calc GR . . . .
H23B H 0.8934 0.6165 0.9686 0.059 Uiso 1 1 calc GR . . . .
H23C H 0.7916 0.6127 1.0047 0.059 Uiso 1 1 calc GR . . . .
C24 C 0.8256(5) 0.7241(4) 0.8746(3) 0.0439(15) Uani 1 1 d . . . . .
H24A H 0.7767 0.7444 0.8341 0.066 Uiso 1 1 calc GR . . . .
H24B H 0.8802 0.6908 0.8609 0.066 Uiso 1 1 calc GR . . . .
H24C H 0.8622 0.7668 0.9018 0.066 Uiso 1 1 calc GR . . . .
C25 C 0.3594(4) 0.7176(3) 0.9263(3) 0.0308(13) Uani 1 1 d . . . . .
H25 H 0.3599 0.6605 0.9313 0.037 Uiso 1 1 calc R . . . .
C26 C 0.2906(5) 0.7505(4) 0.9733(3) 0.0471(17) Uani 1 1 d . . . . .
H26A H 0.3284 0.7430 1.0205 0.071 Uiso 1 1 calc GR . . . .
H26B H 0.2202 0.7241 0.9654 0.071 Uiso 1 1 calc GR . . . .
H26C H 0.2790 0.8055 0.9644 0.071 Uiso 1 1 calc GR . . . .
C27 C 0.3046(4) 0.7366(3) 0.8522(3) 0.0293(12) Uani 1 1 d D . . . .
C28 C 0.3679(4) 0.7896(3) 0.6960(2) 0.0174(10) Uani 1 1 d . . . . .
C29 C 0.3591(4) 0.8760(3) 0.6094(3) 0.0286(12) Uani 1 1 d . . . . .
H29 H 0.3803 0.9058 0.5750 0.034 Uiso 1 1 calc R . . . .
C30 C 0.2634(4) 0.8774(3) 0.6272(3) 0.0291(12) Uani 1 1 d . . . . .
H30 H 0.2027 0.9083 0.6073 0.035 Uiso 1 1 calc R . . . .
C31 C 0.5393(4) 0.8181(3) 0.6534(2) 0.0243(12) Uani 1 1 d . . . . .
C32 C 0.5773(4) 0.7687(3) 0.6083(3) 0.0272(12) Uani 1 1 d . . . . .
C33 C 0.6885(4) 0.7721(4) 0.6095(3) 0.0368(14) Uani 1 1 d . . . . .
H33 H 0.7176 0.7399 0.5797 0.044 Uiso 1 1 calc R . . . .
C34 C 0.7574(5) 0.8199(4) 0.6520(3) 0.0431(16) Uani 1 1 d . . . . .
H34 H 0.8331 0.8196 0.6521 0.052 Uiso 1 1 calc R . . . .
C35 C 0.7167(5) 0.8692(4) 0.6956(3) 0.0427(16) Uani 1 1 d . . . . .
H35 H 0.7649 0.9025 0.7249 0.051 Uiso 1 1 calc R . . . .
C36 C 0.6057(4) 0.8698(3) 0.6963(3) 0.0302(13) Uani 1 1 d . . . . .
C37 C 0.5034(4) 0.7164(3) 0.5599(3) 0.0308(13) Uani 1 1 d . . . . .
H37 H 0.4380 0.7057 0.5794 0.037 Uiso 1 1 calc R . . . .
C38 C 0.5560(5) 0.6392(4) 0.5501(3) 0.0474(17) Uani 1 1 d . . . . .
H38A H 0.6096 0.6463 0.5216 0.071 Uiso 1 1 calc GR . . . .
H38B H 0.4998 0.6030 0.5281 0.071 Uiso 1 1 calc GR . . . .
H38C H 0.5924 0.6187 0.5942 0.071 Uiso 1 1 calc GR . . . .
C39 C 0.4644(5) 0.7554(4) 0.4919(3) 0.0546(19) Uani 1 1 d . . . . .
H39A H 0.4239 0.8020 0.4981 0.082 Uiso 1 1 calc GR . . . .
H39B H 0.4168 0.7203 0.4611 0.082 Uiso 1 1 calc GR . . . .
H39C H 0.5273 0.7690 0.4726 0.082 Uiso 1 1 calc GR . . . .
C40 C 0.5638(5) 0.9261(4) 0.7412(3) 0.0349(15) Uani 1 1 d . . . . .
H40 H 0.4825 0.9238 0.7293 0.042 Uiso 1 1 calc R . . . .
C41 C 0.5992(6) 0.9039(4) 0.8153(3) 0.0585(19) Uani 1 1 d . . . . .
H41A H 0.5691 0.8534 0.8226 0.088 Uiso 1 1 calc GR . . . .
H41B H 0.5724 0.9422 0.8435 0.088 Uiso 1 1 calc GR . . . .
H41C H 0.6788 0.9018 0.8277 0.088 Uiso 1 1 calc GR . . . .
C42 C 0.5970(7) 1.0088(4) 0.7297(4) 0.075(2) Uani 1 1 d . . . . .
H42A H 0.6765 1.0135 0.7424 0.113 Uiso 1 1 calc GR . . . .
H42B H 0.5635 1.0437 0.7575 0.113 Uiso 1 1 calc GR . . . .
H42C H 0.5724 1.0221 0.6818 0.113 Uiso 1 1 calc GR . . . .
C43 C 0.1815(4) 0.8227(3) 0.7175(2) 0.0212(11) Uani 1 1 d . . . . .
C44 C 0.0982(4) 0.7677(3) 0.7004(3) 0.0277(12) Uani 1 1 d . . . . .
C45 C 0.0189(4) 0.7667(3) 0.7388(3) 0.0342(13) Uani 1 1 d . . . . .
H45 H -0.0353 0.7278 0.7309 0.041 Uiso 1 1 calc R . . . .
C46 C 0.0171(5) 0.8209(4) 0.7881(3) 0.0396(15) Uani 1 1 d . . . . .
H46 H -0.0388 0.8197 0.8133 0.048 Uiso 1 1 calc R . . . .
C47 C 0.0953(4) 0.8766(3) 0.8010(3) 0.0331(13) Uani 1 1 d . . . . .
H47 H 0.0916 0.9145 0.8343 0.040 Uiso 1 1 calc R . . . .
C48 C 0.1805(4) 0.8790(3) 0.7666(3) 0.0250(12) Uani 1 1 d . . . . .
C49 C 0.0906(4) 0.7159(3) 0.6389(3) 0.0333(14) Uani 1 1 d . . . . .
H49 H 0.1654 0.7110 0.6295 0.040 Uiso 1 1 calc R . . . .
C50 C 0.0499(7) 0.6346(4) 0.6502(4) 0.071(2) Uani 1 1 d . . . . .
H50A H 0.1013 0.6097 0.6872 0.107 Uiso 1 1 calc GR . . . .
H50B H 0.0442 0.6044 0.6086 0.107 Uiso 1 1 calc GR . . . .
H50C H -0.0218 0.6379 0.6620 0.107 Uiso 1 1 calc GR . . . .
C51 C 0.0183(6) 0.7542(5) 0.5771(3) 0.070(3) Uani 1 1 d . . . . .
H51A H -0.0559 0.7596 0.5847 0.104 Uiso 1 1 calc GR . . . .
H51B H 0.0170 0.7224 0.5368 0.104 Uiso 1 1 calc GR . . . .
H51C H 0.0475 0.8051 0.5701 0.104 Uiso 1 1 calc GR . . . .
C52 C 0.2663(5) 0.9416(3) 0.7829(3) 0.0356(15) Uani 1 1 d . . . . .
H52 H 0.3296 0.9264 0.7629 0.043 Uiso 1 1 calc R . . . .
C53 C 0.3082(5) 0.9558(4) 0.8590(3) 0.0485(17) Uani 1 1 d . . . . .
H53A H 0.2486 0.9752 0.8788 0.073 Uiso 1 1 calc GR . . . .
H53B H 0.3671 0.9937 0.8655 0.073 Uiso 1 1 calc GR . . . .
H53C H 0.3356 0.9075 0.8812 0.073 Uiso 1 1 calc GR . . . .
C54 C 0.2205(7) 1.0174(4) 0.7499(4) 0.073(2) Uani 1 1 d . . . . .
H54A H 0.1944 1.0096 0.7012 0.110 Uiso 1 1 calc GR . . . .
H54B H 0.2779 1.0565 0.7575 0.110 Uiso 1 1 calc GR . . . .
H54C H 0.1601 1.0345 0.7701 0.110 Uiso 1 1 calc GR . . . .
C55 C 0.5402(4) 0.6717(3) 0.7358(2) 0.0250(12) Uani 1 1 d . . . . .
C56 C 0.2768(5) 0.5677(4) 0.5848(3) 0.0420(17) Uani 1 1 d . . . . .
H56A H 0.3342 0.5344 0.5731 0.050 Uiso 1 1 calc R . . . .
H56B H 0.2179 0.5334 0.5929 0.050 Uiso 1 1 calc R . . . .
C57 C 0.2308(5) 0.6168(4) 0.5231(3) 0.0440(17) Uani 1 1 d . . . . .
H57A H 0.2182 0.5847 0.4823 0.066 Uiso 1 1 calc GR . . . .
H57B H 0.2828 0.6576 0.5188 0.066 Uiso 1 1 calc GR . . . .
H57C H 0.1619 0.6398 0.5284 0.066 Uiso 1 1 calc GR . . . .
C58 C 0.3759(4) 0.8266(3) 1.3084(2) 0.0203(11) Uani 1 1 d . . . . .
C59 C 0.4278(4) 0.8902(3) 1.3438(2) 0.0228(12) Uani 1 1 d . . . . .
H59 H 0.4961 0.9062 1.3354 0.027 Uiso 1 1 calc R . . . .
C60 C 0.3832(4) 0.9304(3) 1.3903(2) 0.0249(11) Uani 1 1 d . . . . .
C61 C 0.2830(4) 0.9095(3) 1.4039(3) 0.0279(12) Uani 1 1 d . . . . .
H61 H 0.2521 0.9373 1.4357 0.033 Uiso 1 1 calc R . . . .
C62 C 0.2301(4) 0.8471(3) 1.3696(2) 0.0254(11) Uani 1 1 d . . . . .
C63 C 0.2750(4) 0.8064(3) 1.3234(3) 0.0237(12) Uani 1 1 d . . . . .
H63 H 0.2366 0.7634 1.3011 0.028 Uiso 1 1 calc R . . . .
C64 C 0.4395(5) 0.9982(4) 1.4258(3) 0.0356(14) Uani 1 1 d . . . . .
C65 C 0.1243(4) 0.8225(3) 1.3846(2) 0.0418(15) Uani 1 1 d D . . . .
C66 C 0.5558(4) 0.7873(3) 1.2588(2) 0.0208(11) Uani 1 1 d . . . . .
C67 C 0.6124(4) 0.7917(3) 1.2067(2) 0.0233(12) Uani 1 1 d . . . . .
H67 H 0.5724 0.7993 1.1618 0.028 Uiso 1 1 calc R . . . .
C68 C 0.7246(4) 0.7854(3) 1.2175(2) 0.0247(12) Uani 1 1 d . . . . .
C69 C 0.7867(4) 0.7740(3) 1.2823(2) 0.0239(11) Uani 1 1 d . . . . .
H69 H 0.8638 0.7703 1.2901 0.029 Uiso 1 1 calc R . . . .
C70 C 0.7327(4) 0.7683(3) 1.3347(2) 0.0246(11) Uani 1 1 d . . . . .
C71 C 0.6204(4) 0.7755(3) 1.3240(2) 0.0222(11) Uani 1 1 d . . . . .
H71 H 0.5860 0.7725 1.3616 0.027 Uiso 1 1 calc R . . . .
C72 C 0.7794(5) 0.7933(4) 1.1591(3) 0.0371(14) Uani 1 1 d . . . . .
C73 C 0.7995(4) 0.7580(4) 1.4051(3) 0.0374(15) Uani 1 1 d . . . . .
C74 C 0.3608(4) 0.8335(3) 1.1798(2) 0.0212(11) Uani 1 1 d . . . . .
C75 C 0.4041(4) 0.9003(3) 1.1559(2) 0.0227(12) Uani 1 1 d . . . . .
H75 H 0.4753 0.9164 1.1772 0.027 Uiso 1 1 calc R . . . .
C76 C 0.3462(4) 0.9432(3) 1.1026(3) 0.0271(12) Uani 1 1 d . . . . .
C77 C 0.2416(4) 0.9219(3) 1.0703(3) 0.0271(12) Uani 1 1 d . . . . .
H77 H 0.2017 0.9512 1.0337 0.032 Uiso 1 1 calc R . . . .
C78 C 0.1971(4) 0.8567(3) 1.0929(2) 0.0252(11) Uani 1 1 d . . . . .
C79 C 0.2547(4) 0.8142(3) 1.1465(2) 0.0219(11) Uani 1 1 d . . . . .
H79 H 0.2212 0.7703 1.1613 0.026 Uiso 1 1 calc R . . . .
C80 C 0.3999(5) 1.0107(4) 1.0788(3) 0.0374(15) Uani 1 1 d . . . . .
C81 C 0.0832(4) 0.8323(4) 1.0603(3) 0.0363(14) Uani 1 1 d . . . . .
C82 C 0.3931(3) 0.6938(3) 1.2386(2) 0.0192(10) Uani 1 1 d . . . . .
C83 C 0.3844(4) 0.6468(3) 1.2925(3) 0.0221(11) Uani 1 1 d . . . . .
H83 H 0.3929 0.6688 1.3364 0.026 Uiso 1 1 calc R . . . .
C84 C 0.3633(4) 0.5682(3) 1.2846(3) 0.0252(12) Uani 1 1 d . . . . .
C85 C 0.3521(4) 0.5336(3) 1.2219(3) 0.0267(12) Uani 1 1 d . . . . .
H85 H 0.3366 0.4802 1.2163 0.032 Uiso 1 1 calc R . . . .
C86 C 0.3641(4) 0.5787(3) 1.1674(3) 0.0269(12) Uani 1 1 d . . . . .
C87 C 0.3831(4) 0.6570(3) 1.1758(2) 0.0233(11) Uani 1 1 d . . . . .
H87 H 0.3896 0.6869 1.1374 0.028 Uiso 1 1 calc R . . . .
C88 C 0.3487(5) 0.5216(3) 1.3443(3) 0.0344(13) Uani 1 1 d . . . . .
C89 C 0.3539(6) 0.5443(4) 1.0986(3) 0.0447(16) Uani 1 1 d . . . . .
B1 B 0.4223(5) 0.7860(3) 1.2467(3) 0.0203(13) Uani 1 1 d . . . . .
F4A F 0.0695(13) 0.8821(7) 1.4010(9) 0.070(5) Uani 0.35 1 d D U P A 2
F5A F 0.132(2) 0.7628(9) 1.4258(10) 0.072(7) Uani 0.35 1 d D U P A 2
F6A F 0.0554(15) 0.7979(12) 1.3299(8) 0.057(6) Uani 0.35 1 d D U P A 2
H27A H 0.293(3) 0.6929(19) 0.8204(19) 0.011(12) Uiso 1 1 d D . . . .
H27B H 0.229(2) 0.756(3) 0.846(2) 0.020(13) Uiso 1 1 d D . . . .
H27C H 0.337(4) 0.779(2) 0.831(3) 0.045(17) Uiso 1 1 d D . . . .

loop_
_atom_site_aniso_label
_atom_site_aniso_U_11
_atom_site_aniso_U_22
_atom_site_aniso_U_33
_atom_site_aniso_U_23
_atom_site_aniso_U_13
_atom_site_aniso_U_12
Ru1 0.01712(17) 0.01578(17) 0.01485(17) 0.00135(19) 0.00392(13) 0.00203(19)
Zn1 0.0297(3) 0.0259(4) 0.0257(3) -0.0044(3) -0.0008(3) 0.0029(3)
F1 0.038(2) 0.053(2) 0.071(3) -0.023(2) -0.0059(18) -0.0128(17)
F2 0.146(4) 0.082(3) 0.052(3) -0.042(2) 0.058(3) -0.080(3)
F3 0.063(3) 0.025(2) 0.093(3) -0.002(2) 0.001(2) -0.0116(18)
F4 0.063(6) 0.116(7) 0.097(6) -0.058(6) 0.062(5) -0.046(5)
F5 0.072(6) 0.072(6) 0.090(7) 0.004(5) 0.051(6) -0.026(4)
F6 0.024(4) 0.105(9) 0.111(8) 0.048(6) -0.005(5) -0.018(5)
F7 0.038(2) 0.137(4) 0.056(2) 0.041(3) 0.0317(18) 0.034(2)
F8 0.053(2) 0.039(2) 0.0356(19) 0.0104(16) 0.0229(16) -0.0007(17)
F9 0.105(3) 0.043(2) 0.0279(19) 0.0033(17) 0.032(2) 0.018(2)
F10 0.0327(19) 0.102(3) 0.038(2) 0.017(2) 0.0005(15) 0.026(2)
F11 0.077(3) 0.077(3) 0.041(2) -0.009(2) -0.020(2) -0.020(2)
F12 0.0322(19) 0.110(3) 0.0239(17) 0.020(2) 0.0064(15) 0.005(2)
F13 0.071(3) 0.030(2) 0.065(3) 0.0037(19) 0.003(2) -0.0184(19)
F14 0.077(3) 0.042(2) 0.071(3) 0.034(2) -0.003(2) -0.007(2)
F15 0.114(4) 0.035(2) 0.123(4) 0.004(2) 0.094(3) -0.004(2)
F16 0.0240(18) 0.093(3) 0.054(2) -0.001(2) 0.0063(16) 0.0084(19)
F17 0.0385(19) 0.069(3) 0.0290(18) 0.0017(18) -0.0078(15) 0.0038(17)
F18 0.045(2) 0.050(3) 0.093(3) 0.022(2) -0.039(2) -0.0168(19)
F19 0.045(2) 0.099(3) 0.071(3) 0.044(3) 0.034(2) 0.024(2)
F20 0.064(3) 0.085(3) 0.042(2) 0.033(2) -0.0079(19) -0.021(2)
F21 0.116(4) 0.031(2) 0.085(3) 0.016(2) 0.059(3) 0.003(2)
F22 0.098(3) 0.031(2) 0.050(2) -0.0141(18) 0.002(2) -0.004(2)
F23 0.157(5) 0.060(3) 0.032(2) -0.014(2) -0.032(3) 0.041(3)
F24 0.106(4) 0.109(4) 0.075(3) -0.047(3) 0.058(3) -0.030(3)
O1 0.030(2) 0.045(3) 0.039(2) 0.011(2) 0.0169(18) 0.0127(18)
N1 0.020(2) 0.023(2) 0.022(2) 0.0080(19) 0.0011(17) 0.0017(17)
N2 0.025(2) 0.021(2) 0.019(2) -0.0012(18) 0.0047(18) 0.0031(18)
N3 0.021(2) 0.028(2) 0.018(2) 0.0042(18) 0.0030(17) 0.0071(18)
N4 0.020(2) 0.025(2) 0.022(2) 0.0029(18) 0.0040(17) 0.0025(17)
C1 0.018(3) 0.024(3) 0.022(3) 0.005(2) 0.010(2) 0.003(2)
C2 0.029(3) 0.025(3) 0.032(3) 0.012(2) 0.003(2) -0.001(2)
C3 0.028(3) 0.022(3) 0.021(3) 0.010(2) 0.003(2) 0.005(2)
C4 0.021(3) 0.016(3) 0.037(3) 0.007(2) -0.002(2) -0.004(2)
C5 0.024(3) 0.018(3) 0.034(3) 0.006(2) -0.002(2) 0.003(2)
C6 0.036(3) 0.019(3) 0.044(4) -0.004(3) -0.001(3) -0.004(2)
C7 0.024(3) 0.027(3) 0.055(4) 0.001(3) -0.008(3) -0.004(2)
C8 0.018(3) 0.026(3) 0.062(4) 0.002(3) 0.000(3) 0.000(2)
C9 0.025(3) 0.021(3) 0.048(4) 0.004(3) 0.005(3) -0.001(2)
C10 0.022(3) 0.025(3) 0.043(3) -0.009(3) -0.001(2) -0.004(2)
C11 0.026(3) 0.035(4) 0.087(5) 0.001(4) -0.007(3) 0.005(3)
C12 0.030(3) 0.070(5) 0.061(4) -0.008(4) 0.018(3) 0.008(3)
C13 0.031(3) 0.039(4) 0.050(4) -0.002(3) 0.017(3) -0.008(3)
C14 0.063(5) 0.055(5) 0.053(4) 0.006(4) 0.015(3) -0.013(4)
C15 0.036(4) 0.052(4) 0.073(5) -0.004(4) 0.015(3) 0.005(3)
C16 0.035(3) 0.022(3) 0.008(2) 0.002(2) 0.001(2) 0.005(2)
C17 0.038(3) 0.023(3) 0.016(2) 0.000(2) -0.003(2) 0.002(2)
C18 0.040(3) 0.030(3) 0.023(3) -0.004(3) -0.006(2) -0.004(3)
C19 0.055(4) 0.034(4) 0.028(3) -0.012(3) -0.007(3) 0.009(3)
C20 0.047(4) 0.042(4) 0.023(3) -0.005(3) 0.000(3) 0.020(3)
C21 0.040(3) 0.031(3) 0.011(2) -0.002(2) 0.005(2) 0.011(2)
C22 0.029(3) 0.024(3) 0.030(3) -0.008(2) 0.006(2) -0.005(2)
C23 0.030(3) 0.043(4) 0.040(3) -0.003(3) -0.002(3) 0.010(3)
C24 0.057(4) 0.033(3) 0.047(4) -0.007(3) 0.022(3) -0.009(3)
C25 0.039(3) 0.029(3) 0.027(3) 0.006(2) 0.014(2) 0.009(2)
C26 0.059(4) 0.050(4) 0.039(4) 0.004(3) 0.026(3) 0.018(3)
C27 0.028(3) 0.034(3) 0.027(3) 0.005(3) 0.009(2) 0.007(3)
C28 0.020(2) 0.017(3) 0.015(2) -0.003(2) 0.0031(19) 0.000(2)
C29 0.028(3) 0.035(3) 0.024(3) 0.014(2) 0.007(2) 0.010(2)
C30 0.030(3) 0.031(3) 0.026(3) 0.014(2) 0.005(2) 0.012(2)
C31 0.022(3) 0.028(3) 0.025(3) 0.014(2) 0.008(2) 0.005(2)
C32 0.029(3) 0.034(3) 0.022(3) 0.011(2) 0.011(2) 0.008(2)
C33 0.032(3) 0.049(4) 0.034(3) 0.012(3) 0.017(3) 0.010(3)
C34 0.023(3) 0.054(4) 0.055(4) 0.012(3) 0.015(3) -0.001(3)
C35 0.028(3) 0.046(4) 0.054(4) 0.006(3) 0.008(3) -0.008(3)
C36 0.030(3) 0.028(3) 0.032(3) 0.009(3) 0.005(2) 0.001(2)
C37 0.032(3) 0.042(4) 0.021(3) 0.000(2) 0.011(2) 0.004(3)
C38 0.057(4) 0.045(4) 0.041(4) -0.009(3) 0.013(3) 0.010(3)
C39 0.057(4) 0.078(5) 0.028(3) 0.007(3) 0.006(3) 0.013(4)
C40 0.032(3) 0.033(4) 0.037(3) 0.000(3) 0.000(3) -0.003(3)
C41 0.071(5) 0.061(5) 0.044(4) 0.000(4) 0.013(3) 0.008(4)
C42 0.113(7) 0.033(4) 0.087(6) 0.001(4) 0.038(5) -0.008(4)
C43 0.018(2) 0.025(3) 0.021(3) 0.009(2) 0.004(2) 0.007(2)
C44 0.021(3) 0.032(3) 0.030(3) -0.001(2) 0.004(2) 0.005(2)
C45 0.026(3) 0.036(3) 0.042(3) 0.003(3) 0.011(3) -0.003(2)
C46 0.031(3) 0.051(4) 0.043(3) 0.000(3) 0.023(3) 0.006(3)
C47 0.030(3) 0.038(4) 0.033(3) -0.002(3) 0.011(2) 0.010(3)
C48 0.023(3) 0.023(3) 0.030(3) 0.005(2) 0.007(2) 0.010(2)
C49 0.023(3) 0.038(4) 0.037(3) -0.005(3) 0.004(2) 0.002(2)
C50 0.081(5) 0.056(5) 0.087(6) -0.035(4) 0.041(5) -0.031(4)
C51 0.051(4) 0.116(7) 0.033(4) -0.013(4) -0.011(3) 0.037(4)
C52 0.040(4) 0.023(3) 0.046(4) -0.005(3) 0.014(3) 0.001(3)
C53 0.054(4) 0.035(4) 0.051(4) -0.006(3) -0.003(3) 0.000(3)
C54 0.121(7) 0.032(4) 0.056(5) 0.010(4) -0.005(5) -0.003(4)
C55 0.033(3) 0.026(3) 0.016(3) 0.005(2) 0.006(2) 0.003(2)
C56 0.045(4) 0.043(4) 0.031(3) -0.015(3) -0.008(3) 0.006(3)
C57 0.043(4) 0.054(4) 0.031(3) -0.010(3) -0.001(3) 0.004(3)
C58 0.017(3) 0.020(3) 0.021(3) 0.005(2) -0.003(2) 0.000(2)
C59 0.019(3) 0.026(3) 0.023(3) 0.004(2) 0.004(2) -0.003(2)
C60 0.030(3) 0.020(3) 0.024(3) 0.005(2) 0.003(2) -0.005(2)
C61 0.028(3) 0.031(3) 0.025(3) 0.000(2) 0.007(2) 0.002(2)
C62 0.021(3) 0.027(3) 0.029(3) 0.001(2) 0.004(2) -0.002(2)
C63 0.018(3) 0.024(3) 0.027(3) 0.001(2) 0.000(2) -0.002(2)
C64 0.041(4) 0.034(4) 0.034(3) -0.002(3) 0.015(3) -0.015(3)
C65 0.029(3) 0.047(4) 0.049(4) -0.008(3) 0.010(3) -0.004(3)
C66 0.024(3) 0.014(3) 0.025(3) -0.001(2) 0.006(2) -0.0047(19)
C67 0.026(3) 0.024(3) 0.017(2) -0.002(2) -0.002(2) -0.001(2)
C68 0.029(3) 0.024(3) 0.024(3) 0.000(2) 0.012(2) 0.001(2)
C69 0.021(3) 0.026(3) 0.026(3) 0.002(2) 0.006(2) -0.003(2)
C70 0.021(3) 0.031(3) 0.021(3) 0.004(2) 0.001(2) -0.002(2)
C71 0.021(3) 0.026(3) 0.019(2) -0.002(2) 0.002(2) -0.003(2)
C72 0.045(4) 0.042(4) 0.028(3) 0.011(3) 0.016(3) 0.010(3)
C73 0.026(3) 0.064(4) 0.021(3) 0.001(3) 0.003(2) -0.005(3)
C74 0.025(3) 0.018(3) 0.021(3) -0.005(2) 0.003(2) 0.002(2)
C75 0.025(3) 0.020(3) 0.021(3) 0.000(2) 0.000(2) 0.002(2)
C76 0.036(3) 0.020(3) 0.027(3) -0.002(2) 0.012(2) 0.006(2)
C77 0.031(3) 0.026(3) 0.022(3) 0.003(2) 0.001(2) 0.006(2)
C78 0.022(3) 0.031(3) 0.022(3) -0.002(2) 0.004(2) 0.004(2)
C79 0.024(3) 0.018(3) 0.024(3) 0.005(2) 0.004(2) 0.002(2)
C80 0.046(4) 0.022(3) 0.044(4) 0.006(3) 0.010(3) 0.001(3)
C81 0.030(3) 0.038(4) 0.037(3) 0.007(3) -0.004(3) 0.002(3)
C82 0.014(2) 0.021(3) 0.021(2) 0.003(2) -0.0016(18) 0.000(2)
C83 0.018(3) 0.024(3) 0.022(3) 0.001(2) 0.002(2) 0.000(2)
C84 0.015(2) 0.025(3) 0.036(3) 0.006(2) 0.006(2) 0.003(2)
C85 0.020(3) 0.020(3) 0.039(3) 0.000(2) 0.003(2) 0.001(2)
C86 0.028(3) 0.026(3) 0.025(3) -0.003(2) 0.001(2) 0.004(2)
C87 0.024(3) 0.021(3) 0.023(3) 0.002(2) 0.000(2) 0.001(2)
C88 0.034(3) 0.025(3) 0.045(4) 0.005(3) 0.010(3) -0.003(2)
C89 0.062(4) 0.030(4) 0.041(4) -0.009(3) 0.008(3) -0.004(3)
B1 0.019(3) 0.020(3) 0.019(3) 0.001(2) -0.001(3) -0.002(2)
F4A 0.045(7) 0.066(9) 0.114(11) -0.023(8) 0.053(8) 0.006(6)
F5A 0.033(7) 0.111(12) 0.075(11) 0.062(9) 0.017(8) -0.008(8)
F6A 0.037(8) 0.073(11) 0.066(10) -0.042(8) 0.020(7) -0.028(7)

loop_
_atom_type_symbol
_atom_type_description
_atom_type_scat_dispersion_real
_atom_type_scat_dispersion_imag
_atom_type_scat_source
C C 0.0033 0.0016 'International Tables Vol C Tables 4.2.6.8 and 6.1.1.4'
H H 0.0000 0.0000 'International Tables Vol C Tables 4.2.6.8 and 6.1.1.4'
B B 0.0013 0.0007 'International Tables Vol C Tables 4.2.6.8 and 6.1.1.4'
F F 0.0171 0.0103 'International Tables Vol C Tables 4.2.6.8 and 6.1.1.4'
N N 0.0061 0.0033 'International Tables Vol C Tables 4.2.6.8 and 6.1.1.4'
O O 0.0106 0.0060 'International Tables Vol C Tables 4.2.6.8 and 6.1.1.4'
Ru Ru -1.2594 0.8363 'International Tables Vol C Tables 4.2.6.8 and 6.1.1.4'
Zn Zn 0.2839 1.4301 'International Tables Vol C Tables 4.2.6.8 and 6.1.1.4'

loop_
_geom_angle_atom_site_label_1
_geom_angle_atom_site_label_2
_geom_angle_atom_site_label_3
_geom_angle
Zn1 Ru1 C27 118.60(14)
Zn1 Ru1 H27A 98.2(8)
C1 Ru1 Zn1 97.92(14)
C1 Ru1 C27 80.45(18)
C1 Ru1 C28 177.31(18)
C1 Ru1 H27A 74.8(11)
C27 Ru1 H27A 21.6(7)
C28 Ru1 Zn1 82.82(12)
C28 Ru1 C27 96.92(17)
C28 Ru1 H27A 102.6(11)
C55 Ru1 Zn1 79.90(16)
C55 Ru1 C1 84.7(2)
C55 Ru1 C27 157.61(19)
C55 Ru1 C28 98.0(2)
C55 Ru1 H27A 159.0(11)
C56 Zn1 Ru1 171.6(2)
C1 N1 C2 111.7(4)
C1 N1 C4 125.3(4)
C2 N1 C4 122.3(4)
C1 N2 C3 111.1(4)
C1 N2 C16 123.1(4)
C3 N2 C16 124.7(4)
C28 N3 C29 112.2(4)
C28 N3 C31 126.6(4)
C29 N3 C31 119.8(4)
C28 N4 C43 127.0(4)
C30 N4 C28 111.3(4)
C30 N4 C43 121.0(4)
N1 C1 Ru1 134.8(4)
N1 C1 N2 103.4(4)
N2 C1 Ru1 121.7(4)
N1 C2 H2 126.5
C3 C2 N1 107.0(5)
C3 C2 H2 126.5
N2 C3 H3 126.6
C2 C3 N2 106.8(4)
C2 C3 H3 126.6
C5 C4 N1 119.4(4)
C9 C4 N1 117.6(5)
C9 C4 C5 122.9(5)
C4 C5 C10 122.9(4)
C6 C5 C4 117.0(5)
C6 C5 C10 120.0(5)
C5 C6 H6 119.3
C7 C6 C5 121.3(5)
C7 C6 H6 119.3
C6 C7 H7 119.8
C8 C7 C6 120.4(5)
C8 C7 H7 119.8
C7 C8 H8 119.2
C7 C8 C9 121.7(5)
C9 C8 H8 119.2
C4 C9 C8 116.6(5)
C4 C9 C13 123.1(5)
C8 C9 C13 120.2(5)
C5 C10 H10 108.1
C5 C10 C11 108.5(4)
C11 C10 H10 108.1
C12 C10 C5 113.6(4)
C12 C10 H10 108.1
C12 C10 C11 110.3(5)
C10 C11 H11A 109.5
C10 C11 H11B 109.5
C10 C11 H11C 109.5
H11A C11 H11B 109.5
H11A C11 H11C 109.5
H11B C11 H11C 109.5
C10 C12 H12A 109.5
C10 C12 H12B 109.5
C10 C12 H12C 109.5
H12A C12 H12B 109.5
H12A C12 H12C 109.5
H12B C12 H12C 109.5
C9 C13 H13 108.0
C9 C13 C14 109.3(5)
C9 C13 C15 113.2(5)
C14 C13 H13 108.0
C15 C13 H13 108.0
C15 C13 C14 110.2(5)
C13 C14 H14A 109.5
C13 C14 H14B 109.5
C13 C14 H14C 109.5
H14A C14 H14B 109.5
H14A C14 H14C 109.5
H14B C14 H14C 109.5
C13 C15 H15A 109.5
C13 C15 H15B 109.5
C13 C15 H15C 109.5
H15A C15 H15B 109.5
H15A C15 H15C 109.5
H15B C15 H15C 109.5
C17 C16 N2 119.6(4)
C17 C16 C21 123.1(5)
C21 C16 N2 117.2(4)
C16 C17 C22 122.4(5)
C18 C17 C16 116.9(5)
C18 C17 C22 120.7(5)
C17 C18 H18 119.4
C19 C18 C17 121.2(5)
C19 C18 H18 119.4
C18 C19 H19 119.7
C20 C19 C18 120.7(6)
C20 C19 H19 119.7
C19 C20 H20 119.5
C19 C20 C21 121.0(5)
C21 C20 H20 119.5
C16 C21 C25 121.9(5)
C20 C21 C16 117.0(5)
C20 C21 C25 121.0(5)
C17 C22 H22 108.3
C17 C22 C23 109.9(4)
C17 C22 C24 111.1(5)
C23 C22 H22 108.3
C24 C22 H22 108.3
C24 C22 C23 110.8(5)
C22 C23 H23A 109.5
C22 C23 H23B 109.5
C22 C23 H23C 109.5
H23A C23 H23B 109.5
H23A C23 H23C 109.5
H23B C23 H23C 109.5
C22 C24 H24A 109.5
C22 C24 H24B 109.5
C22 C24 H24C 109.5
H24A C24 H24B 109.5
H24A C24 H24C 109.5
H24B C24 H24C 109.5
C21 C25 H25 107.6
C21 C25 C27 110.4(4)
C26 C25 C21 114.2(5)
C26 C25 H25 107.6
C26 C25 C27 109.1(4)
C27 C25 H25 107.6
C25 C26 H26A 109.5
C25 C26 H26B 109.5
C25 C26 H26C 109.5
H26A C26 H26B 109.5
H26A C26 H26C 109.5
H26B C26 H26C 109.5
Ru1 C27 H27A 53(3)
Ru1 C27 H27B 131(3)
Ru1 C27 H27C 63(3)
C25 C27 Ru1 113.6(3)
C25 C27 H27A 116(3)
C25 C27 H27B 115(3)
C25 C27 H27C 117(3)
H27A C27 H27B 99(4)
H27A C27 H27C 108(4)
H27B C27 H27C 99(4)
N3 C28 Ru1 128.2(3)
N3 C28 N4 102.2(4)
N4 C28 Ru1 129.4(3)
N3 C29 H29 126.7
C30 C29 N3 106.7(4)
C30 C29 H29 126.7
N4 C30 H30 126.2
C29 C30 N4 107.7(4)
C29 C30 H30 126.2
C32 C31 N3 119.0(5)
C36 C31 N3 117.0(5)
C36 C31 C32 123.7(5)
C31 C32 C37 122.9(5)
C33 C32 C31 116.0(5)
C33 C32 C37 121.0(5)
C32 C33 H33 118.7
C34 C33 C32 122.5(6)
C34 C33 H33 118.7
C33 C34 H34 120.0
C33 C34 C35 120.1(5)
C35 C34 H34 120.0
C34 C35 H35 119.7
C36 C35 C34 120.5(6)
C36 C35 H35 119.7
C31 C36 C35 117.1(5)
C31 C36 C40 123.7(5)
C35 C36 C40 119.1(5)
C32 C37 H37 107.6
C32 C37 C38 113.1(5)
C32 C37 C39 110.8(5)
C38 C37 H37 107.6
C39 C37 H37 107.6
C39 C37 C38 110.0(5)
C37 C38 H38A 109.5
C37 C38 H38B 109.5
C37 C38 H38C 109.5
H38A C38 H38B 109.5
H38A C38 H38C 109.5
H38B C38 H38C 109.5
C37 C39 H39A 109.5
C37 C39 H39B 109.5
C37 C39 H39C 109.5
H39A C39 H39B 109.5
H39A C39 H39C 109.5
H39B C39 H39C 109.5
C36 C40 H40 107.4
C36 C40 C41 111.2(5)
C36 C40 C42 112.4(5)
C41 C40 H40 107.4
C41 C40 C42 110.9(6)
C42 C40 H40 107.4
C40 C41 H41A 109.5
C40 C41 H41B 109.5
C40 C41 H41C 109.5
H41A C41 H41B 109.5
H41A C41 H41C 109.5
H41B C41 H41C 109.5
C40 C42 H42A 109.5
C40 C42 H42B 109.5
C40 C42 H42C 109.5
H42A C42 H42B 109.5
H42A C42 H42C 109.5
H42B C42 H42C 109.5
C44 C43 N4 119.8(4)
C48 C43 N4 117.7(4)
C48 C43 C44 122.3(5)
C43 C44 C49 121.4(5)
C45 C44 C43 117.2(5)
C45 C44 C49 121.3(5)
C44 C45 H45 119.4
C46 C45 C44 121.2(5)
C46 C45 H45 119.4
C45 C46 H46 119.8
C47 C46 C45 120.4(5)
C47 C46 H46 119.8
C46 C47 H47 119.3
C46 C47 C48 121.5(5)
C48 C47 H47 119.3
C43 C48 C47 117.1(5)
C43 C48 C52 123.0(5)
C47 C48 C52 119.8(5)
C44 C49 H49 107.7
C44 C49 C50 113.0(5)
C44 C49 C51 109.4(5)
C50 C49 H49 107.7
C51 C49 H49 107.7
C51 C49 C50 111.2(6)
C49 C50 H50A 109.5
C49 C50 H50B 109.5
C49 C50 H50C 109.5
H50A C50 H50B 109.5
H50A C50 H50C 109.5
H50B C50 H50C 109.5
C49 C51 H51A 109.5
C49 C51 H51B 109.5
C49 C51 H51C 109.5
H51A C51 H51B 109.5
H51A C51 H51C 109.5
H51B C51 H51C 109.5
C48 C52 H52 108.1
C48 C52 C53 114.2(5)
C48 C52 C54 109.8(5)
C53 C52 H52 108.1
C54 C52 H52 108.1
C54 C52 C53 108.3(5)
C52 C53 H53A 109.5
C52 C53 H53B 109.5
C52 C53 H53C 109.5
H53A C53 H53B 109.5
H53A C53 H53C 109.5
H53B C53 H53C 109.5
C52 C54 H54A 109.5
C52 C54 H54B 109.5
C52 C54 H54C 109.5
H54A C54 H54B 109.5
H54A C54 H54C 109.5
H54B C54 H54C 109.5
O1 C55 Ru1 170.9(4)
Zn1 C56 H56A 107.7
Zn1 C56 H56B 107.7
H56A C56 H56B 107.1
C57 C56 Zn1 118.3(4)
C57 C56 H56A 107.7
C57 C56 H56B 107.7
C56 C57 H57A 109.5
C56 C57 H57B 109.5
C56 C57 H57C 109.5
H57A C57 H57B 109.5
H57A C57 H57C 109.5
H57B C57 H57C 109.5
C59 C58 C63 115.6(5)
C59 C58 B1 121.7(4)
C63 C58 B1 122.2(4)
C58 C59 H59 118.8
C60 C59 C58 122.3(5)
C60 C59 H59 118.8
C59 C60 C61 121.0(5)
C59 C60 C64 120.8(5)
C61 C60 C64 118.2(5)
C60 C61 H61 121.1
C62 C61 C60 117.8(5)
C62 C61 H61 121.1
C61 C62 C63 121.4(5)
C61 C62 C65 118.8(5)
C63 C62 C65 119.8(4)
C58 C63 H63 119.0
C62 C63 C58 121.9(5)
C62 C63 H63 119.0
F1 C64 C60 113.4(5)
F2 C64 F1 106.3(5)
F2 C64 F3 106.8(5)
F2 C64 C60 113.2(5)
F3 C64 F1 103.4(4)
F3 C64 C60 113.0(5)
F4 C65 F5 103.8(8)
F4 C65 C62 115.7(6)
F5 C65 C62 112.3(8)
F6 C65 F4 110.5(9)
F6 C65 F5 101.6(9)
F6 C65 C62 111.7(8)
F4A C65 C62 111.0(9)
F5A C65 C62 114.1(11)
F5A C65 F4A 115.5(13)
F5A C65 F6A 102.5(15)
F6A C65 C62 112.3(12)
F6A C65 F4A 100.3(12)
C67 C66 C71 115.5(4)
C67 C66 B1 123.7(4)
C71 C66 B1 120.5(4)
C66 C67 H67 118.6
C68 C67 C66 122.8(5)
C68 C67 H67 118.6
C67 C68 C69 120.8(5)
C67 C68 C72 119.4(5)
C69 C68 C72 119.8(5)
C68 C69 H69 121.1
C70 C69 C68 117.7(5)
C70 C69 H69 121.1
C69 C70 C71 121.5(5)
C69 C70 C73 118.0(5)
C71 C70 C73 120.5(5)
C66 C71 H71 119.1
C70 C71 C66 121.8(5)
C70 C71 H71 119.1
F7 C72 F8 107.2(5)
F7 C72 F9 106.0(5)
F7 C72 C68 113.4(5)
F8 C72 F9 105.0(4)
F8 C72 C68 112.6(5)
F9 C72 C68 112.1(5)
F10 C73 C70 112.3(5)
F11 C73 F10 104.6(5)
F11 C73 C70 112.2(5)
F12 C73 F10 106.0(5)
F12 C73 F11 107.7(5)
F12 C73 C70 113.5(4)
C75 C74 B1 123.4(4)
C79 C74 C75 115.5(4)
C79 C74 B1 120.8(4)
C74 C75 H75 118.9
C76 C75 C74 122.2(5)
C76 C75 H75 118.9
C75 C76 C77 120.8(5)
C75 C76 C80 118.6(5)
C77 C76 C80 120.5(5)
C76 C77 H77 121.0
C78 C77 C76 118.1(5)
C78 C77 H77 121.0
C77 C78 C79 121.1(5)
C77 C78 C81 119.9(5)
C79 C78 C81 119.0(5)
C74 C79 H79 118.8
C78 C79 C74 122.4(5)
C78 C79 H79 118.8
F13 C80 F15 104.9(5)
F13 C80 C76 113.2(5)
F14 C80 F13 105.6(5)
F14 C80 F15 105.8(5)
F14 C80 C76 114.3(5)
F15 C80 C76 112.2(5)
F16 C81 F17 105.6(4)
F16 C81 F18 107.3(5)
F16 C81 C78 113.1(5)
F17 C81 C78 111.8(5)
F18 C81 F17 106.1(5)
F18 C81 C78 112.5(4)
C83 C82 C87 115.8(5)
C83 C82 B1 123.4(4)
C87 C82 B1 120.7(4)
C82 C83 H83 118.9
C82 C83 C84 122.2(5)
C84 C83 H83 118.9
C83 C84 C88 119.4(5)
C85 C84 C83 120.8(5)
C85 C84 C88 119.7(5)
C84 C85 H85 120.9
C84 C85 C86 118.2(5)
C86 C85 H85 120.9
C85 C86 C87 120.4(5)
C85 C86 C89 120.6(5)
C87 C86 C89 119.0(5)
C82 C87 H87 118.7
C86 C87 C82 122.6(5)
C86 C87 H87 118.7
F19 C88 F21 105.6(5)
F19 C88 C84 112.7(5)
F20 C88 F19 106.4(5)
F20 C88 F21 105.1(5)
F20 C88 C84 113.5(5)
F21 C88 C84 112.9(5)
F22 C89 F23 106.0(5)
F22 C89 F24 105.4(5)
F22 C89 C86 114.4(5)
F23 C89 C86 111.7(5)
F24 C89 F23 106.6(6)
F24 C89 C86 112.1(5)
C58 B1 C66 113.2(4)
C58 B1 C82 112.8(4)
C74 B1 C58 103.2(4)
C74 B1 C66 114.0(4)
C74 B1 C82 110.8(4)
C82 B1 C66 103.1(4)

loop_
_geom_bond_atom_site_label_1
_geom_bond_atom_site_label_2
_geom_bond_distance
Ru1 Zn1 2.4069(7)
Ru1 C1 2.089(5)
Ru1 C27 2.579(5)
Ru1 C28 2.124(5)
Ru1 C55 1.800(5)
Ru1 H27A 2.13(4)
Zn1 C56 1.973(5)
F1 C64 1.339(7)
F2 C64 1.314(6)
F3 C64 1.338(7)
F4 C65 1.324(5)
F5 C65 1.328(6)
F6 C65 1.322(5)
F7 C72 1.326(7)
F8 C72 1.351(7)
F9 C72 1.352(7)
F10 C73 1.344(7)
F11 C73 1.326(7)
F12 C73 1.326(6)
F13 C80 1.333(7)
F14 C80 1.320(7)
F15 C80 1.344(7)
F16 C81 1.327(7)
F17 C81 1.344(6)
F18 C81 1.330(7)
F19 C88 1.322(6)
F20 C88 1.316(6)
F21 C88 1.335(7)
F22 C89 1.320(7)
F23 C89 1.339(7)
F24 C89 1.325(7)
O1 C55 1.163(6)
N1 C1 1.361(6)
N1 C2 1.382(6)
N1 C4 1.452(6)
N2 C1 1.375(6)
N2 C3 1.387(6)
N2 C16 1.439(6)
N3 C28 1.370(6)
N3 C29 1.390(6)
N3 C31 1.461(6)
N4 C28 1.385(6)
N4 C30 1.385(6)
N4 C43 1.447(6)
C2 H2 0.9500
C2 C3 1.342(7)
C3 H3 0.9500
C4 C5 1.403(7)
C4 C9 1.404(7)
C5 C6 1.394(7)
C5 C10 1.524(7)
C6 H6 0.9500
C6 C7 1.380(8)
C7 H7 0.9500
C7 C8 1.366(8)
C8 H8 0.9500
C8 C9 1.402(7)
C9 C13 1.509(8)
C10 H10 1.0000
C10 C11 1.535(8)
C10 C12 1.502(8)
C11 H11A 0.9800
C11 H11B 0.9800
C11 H11C 0.9800
C12 H12A 0.9800
C12 H12B 0.9800
C12 H12C 0.9800
C13 H13 1.0000
C13 C14 1.544(8)
C13 C15 1.535(8)
C14 H14A 0.9800
C14 H14B 0.9800
C14 H14C 0.9800
C15 H15A 0.9800
C15 H15B 0.9800
C15 H15C 0.9800
C16 C17 1.402(7)
C16 C21 1.403(7)
C17 C18 1.388(7)
C17 C22 1.525(7)
C18 H18 0.9500
C18 C19 1.386(8)
C19 H19 0.9500
C19 C20 1.371(8)
C20 H20 0.9500
C20 C21 1.396(8)
C21 C25 1.525(8)
C22 H22 1.0000
C22 C23 1.535(7)
C22 C24 1.529(8)
C23 H23A 0.9800
C23 H23B 0.9800
C23 H23C 0.9800
C24 H24A 0.9800
C24 H24B 0.9800
C24 H24C 0.9800
C25 H25 1.0000
C25 C26 1.523(7)
C25 C27 1.545(7)
C26 H26A 0.9800
C26 H26B 0.9800
C26 H26C 0.9800
C27 H27A 0.99(2)
C27 H27B 0.99(2)
C27 H27C 0.99(2)
C29 H29 0.9500
C29 C30 1.325(7)
C30 H30 0.9500
C31 C32 1.405(7)
C31 C36 1.398(8)
C32 C33 1.393(7)
C32 C37 1.506(8)
C33 H33 0.9500
C33 C34 1.366(8)
C34 H34 0.9500
C34 C35 1.401(9)
C35 H35 0.9500
C35 C36 1.397(8)
C36 C40 1.503(8)
C37 H37 1.0000
C37 C38 1.528(8)
C37 C39 1.518(8)
C38 H38A 0.9800
C38 H38B 0.9800
C38 H38C 0.9800
C39 H39A 0.9800
C39 H39B 0.9800
C39 H39C 0.9800
C40 H40 1.0000
C40 C41 1.519(8)
C40 C42 1.529(9)
C41 H41A 0.9800
C41 H41B 0.9800
C41 H41C 0.9800
C42 H42A 0.9800
C42 H42B 0.9800
C42 H42C 0.9800
C43 C44 1.406(7)
C43 C48 1.396(7)
C44 C45 1.384(7)
C44 C49 1.522(7)
C45 H45 0.9500
C45 C46 1.376(8)
C46 H46 0.9500
C46 C47 1.365(8)
C47 H47 0.9500
C47 C48 1.393(7)
C48 C52 1.520(8)
C49 H49 1.0000
C49 C50 1.538(9)
C49 C51 1.533(8)
C50 H50A 0.9800
C50 H50B 0.9800
C50 H50C 0.9800
C51 H51A 0.9800
C51 H51B 0.9800
C51 H51C 0.9800
C52 H52 1.0000
C52 C53 1.536(8)
C52 C54 1.534(8)
C53 H53A 0.9800
C53 H53B 0.9800
C53 H53C 0.9800
C54 H54A 0.9800
C54 H54B 0.9800
C54 H54C 0.9800
C56 H56A 0.9900
C56 H56B 0.9900
C56 C57 1.522(8)
C57 H57A 0.9800
C57 H57B 0.9800
C57 H57C 0.9800
C58 C59 1.401(7)
C58 C63 1.408(7)
C58 B1 1.643(8)
C59 H59 0.9500
C59 C60 1.380(7)
C60 C61 1.391(7)
C60 C64 1.483(7)
C61 H61 0.9500
C61 C62 1.381(7)
C62 C63 1.383(7)
C62 C65 1.487(7)
C63 H63 0.9500
C65 F4A 1.324(6)
C65 F5A 1.323(6)
C65 F6A 1.324(6)
C66 C67 1.389(7)
C66 C71 1.408(6)
C66 B1 1.644(7)
C67 H67 0.9500
C67 C68 1.385(7)
C68 C69 1.389(7)
C68 C72 1.491(7)
C69 H69 0.9500
C69 C70 1.374(7)
C70 C71 1.388(7)
C70 C73 1.502(7)
C71 H71 0.9500
C74 C75 1.410(7)
C74 C79 1.401(6)
C74 B1 1.634(7)
C75 H75 0.9500
C75 C76 1.384(7)
C76 C77 1.390(7)
C76 C80 1.484(8)
C77 H77 0.9500
C77 C78 1.383(7)
C78 C79 1.383(7)
C78 C81 1.506(7)
C79 H79 0.9500
C82 C83 1.384(6)
C82 C87 1.403(7)
C82 B1 1.646(7)
C83 H83 0.9500
C83 C84 1.397(7)
C84 C85 1.383(7)
C84 C88 1.496(7)
C85 H85 0.9500
C85 C86 1.385(7)
C86 C87 1.387(7)
C86 C89 1.495(8)
C87 H87 0.9500

loop_
_geom_torsion_atom_site_label_1
_geom_torsion_atom_site_label_2
_geom_torsion_atom_site_label_3
_geom_torsion_atom_site_label_4
_geom_torsion
N1 C2 C3 N2 -0.6(6)
N1 C4 C5 C6 179.7(4)
N1 C4 C5 C10 4.3(7)
N1 C4 C9 C8 -179.8(4)
N1 C4 C9 C13 -3.4(8)
N2 C16 C17 C18 -176.7(4)
N2 C16 C17 C22 3.2(7)
N2 C16 C21 C20 176.7(4)
N2 C16 C21 C25 -6.7(7)
N3 C29 C30 N4 0.8(6)
N3 C31 C32 C33 175.1(4)
N3 C31 C32 C37 -3.3(7)
N3 C31 C36 C35 -176.2(5)
N3 C31 C36 C40 2.5(7)
N4 C43 C44 C45 179.1(4)
N4 C43 C44 C49 -5.7(7)
N4 C43 C48 C47 178.2(4)
N4 C43 C48 C52 -1.2(7)
C1 N1 C2 C3 -0.3(6)
C1 N1 C4 C5 98.2(6)
C1 N1 C4 C9 -85.4(6)
C1 N2 C3 C2 1.3(6)
C1 N2 C16 C17 -115.8(5)
C1 N2 C16 C21 67.4(6)
C2 N1 C1 Ru1 178.7(4)
C2 N1 C1 N2 1.1(5)
C2 N1 C4 C5 -92.9(6)
C2 N1 C4 C9 83.5(6)
C3 N2 C1 Ru1 -179.5(3)
C3 N2 C1 N1 -1.5(5)
C3 N2 C16 C17 77.8(6)
C3 N2 C16 C21 -99.0(5)
C4 N1 C1 Ru1 -11.4(7)
C4 N1 C1 N2 170.9(4)
C4 N1 C2 C3 -170.5(4)
C4 C5 C6 C7 -1.4(8)
C4 C5 C10 C11 97.7(6)
C4 C5 C10 C12 -139.2(6)
C4 C9 C13 C14 -105.5(6)
C4 C9 C13 C15 131.2(6)
C5 C4 C9 C8 -3.6(8)
C5 C4 C9 C13 172.9(5)
C5 C6 C7 C8 -0.5(8)
C6 C5 C10 C11 -77.6(6)
C6 C5 C10 C12 45.5(7)
C6 C7 C8 C9 0.4(9)
C7 C8 C9 C4 1.5(8)
C7 C8 C9 C13 -175.0(5)
C8 C9 C13 C14 70.8(7)
C8 C9 C13 C15 -52.5(7)
C9 C4 C5 C6 3.5(8)
C9 C4 C5 C10 -171.9(5)
C10 C5 C6 C7 174.1(5)
C16 N2 C1 Ru1 12.5(6)
C16 N2 C1 N1 -169.5(4)
C16 N2 C3 C2 169.1(5)
C16 C17 C18 C19 0.7(7)
C16 C17 C22 C23 -106.8(5)
C16 C17 C22 C24 130.2(5)
C16 C21 C25 C26 153.9(5)
C16 C21 C25 C27 -82.8(6)
C17 C16 C21 C20 0.0(7)
C17 C16 C21 C25 176.7(5)
C17 C18 C19 C20 -1.2(8)
C18 C17 C22 C23 73.0(6)
C18 C17 C22 C24 -49.9(6)
C18 C19 C20 C21 1.1(9)
C19 C20 C21 C16 -0.5(8)
C19 C20 C21 C25 -177.2(5)
C20 C21 C25 C26 -29.5(7)
C20 C21 C25 C27 93.8(6)
C21 C16 C17 C18 -0.1(7)
C21 C16 C17 C22 179.8(4)
C21 C25 C27 Ru1 47.2(5)
C22 C17 C18 C19 -179.2(5)
C26 C25 C27 Ru1 173.4(4)
C28 N3 C29 C30 -0.6(6)
C28 N3 C31 C32 104.1(6)
C28 N3 C31 C36 -82.1(6)
C28 N4 C30 C29 -0.8(6)
C28 N4 C43 C44 -93.4(6)
C28 N4 C43 C48 91.4(6)
C29 N3 C28 Ru1 175.1(3)
C29 N3 C28 N4 0.1(5)
C29 N3 C31 C32 -90.7(6)
C29 N3 C31 C36 83.1(6)
C30 N4 C28 Ru1 -174.5(3)
C30 N4 C28 N3 0.4(5)
C30 N4 C43 C44 96.8(6)
C30 N4 C43 C48 -78.4(6)
C31 N3 C28 Ru1 -18.7(7)
C31 N3 C28 N4 166.3(4)
C31 N3 C29 C30 -167.8(5)
C31 C32 C33 C34 0.4(8)
C31 C32 C37 C38 -143.8(5)
C31 C32 C37 C39 92.1(6)
C31 C36 C40 C41 109.5(6)
C31 C36 C40 C42 -125.5(6)
C32 C31 C36 C35 -2.8(8)
C32 C31 C36 C40 176.0(5)
C32 C33 C34 C35 -1.4(9)
C33 C32 C37 C38 37.9(7)
C33 C32 C37 C39 -86.2(6)
C33 C34 C35 C36 0.3(9)
C34 C35 C36 C31 1.7(8)
C34 C35 C36 C40 -177.1(5)
C35 C36 C40 C41 -71.8(7)
C35 C36 C40 C42 53.2(8)
C36 C31 C32 C33 1.7(7)
C36 C31 C32 C37 -176.7(5)
C37 C32 C33 C34 178.9(5)
C43 N4 C28 Ru1 14.9(7)
C43 N4 C28 N3 -170.2(4)
C43 N4 C30 C29 170.5(5)
C43 C44 C45 C46 4.9(8)
C43 C44 C49 C50 144.4(6)
C43 C44 C49 C51 -91.1(6)
C43 C48 C52 C53 -135.7(5)
C43 C48 C52 C54 102.4(6)
C44 C43 C48 C47 3.0(7)
C44 C43 C48 C52 -176.3(5)
C44 C45 C46 C47 -1.1(9)
C45 C44 C49 C50 -40.5(7)
C45 C44 C49 C51 84.0(7)
C45 C46 C47 C48 -2.0(9)
C46 C47 C48 C43 1.0(8)
C46 C47 C48 C52 -179.6(5)
C47 C48 C52 C53 44.9(7)
C47 C48 C52 C54 -77.0(7)
C48 C43 C44 C45 -5.9(8)
C48 C43 C44 C49 169.3(5)
C49 C44 C45 C46 -170.4(5)
C58 C59 C60 C61 -0.4(8)
C58 C59 C60 C64 -178.9(5)
C59 C58 C63 C62 0.5(7)
C59 C58 B1 C66 34.4(6)
C59 C58 B1 C74 -89.3(5)
C59 C58 B1 C82 151.0(4)
C59 C60 C61 C62 0.3(8)
C59 C60 C64 F1 -26.2(7)
C59 C60 C64 F2 -147.4(5)
C59 C60 C64 F3 91.0(6)
C60 C61 C62 C63 0.2(8)
C60 C61 C62 C65 178.5(4)
C61 C60 C64 F1 155.3(5)
C61 C60 C64 F2 34.1(8)
C61 C60 C64 F3 -87.5(6)
C61 C62 C63 C58 -0.6(8)
C61 C62 C65 F4 -8.1(9)
C61 C62 C65 F5 -127.1(7)
C61 C62 C65 F6 119.5(8)
C61 C62 C65 F4A 32.1(11)
C61 C62 C65 F5A -100.4(13)
C61 C62 C65 F6A 143.5(11)
C63 C58 C59 C60 0.1(7)
C63 C58 B1 C66 -153.8(4)
C63 C58 B1 C74 82.4(5)
C63 C58 B1 C82 -37.2(6)
C63 C62 C65 F4 170.1(7)
C63 C62 C65 F5 51.2(8)
C63 C62 C65 F6 -62.3(9)
C63 C62 C65 F4A -149.6(10)
C63 C62 C65 F5A 77.9(12)
C63 C62 C65 F6A -38.2(12)
C64 C60 C61 C62 178.7(5)
C65 C62 C63 C58 -178.8(4)
C66 C67 C68 C69 0.2(8)
C66 C67 C68 C72 -178.1(5)
C67 C66 C71 C70 -0.5(7)
C67 C66 B1 C58 -148.4(5)
C67 C66 B1 C74 -30.8(6)
C67 C66 B1 C82 89.4(5)
C67 C68 C69 C70 0.8(8)
C67 C68 C72 F7 -176.4(5)
C67 C68 C72 F8 61.6(7)
C67 C68 C72 F9 -56.5(7)
C68 C69 C70 C71 -1.6(8)
C68 C69 C70 C73 -178.4(5)
C69 C68 C72 F7 5.3(8)
C69 C68 C72 F8 -116.7(6)
C69 C68 C72 F9 125.2(5)
C69 C70 C71 C66 1.5(8)
C69 C70 C73 F10 -42.8(7)
C69 C70 C73 F11 74.6(7)
C69 C70 C73 F12 -163.0(5)
C71 C66 C67 C68 -0.3(7)
C71 C66 B1 C58 38.5(6)
C71 C66 B1 C74 156.1(4)
C71 C66 B1 C82 -83.7(5)
C71 C70 C73 F10 140.3(5)
C71 C70 C73 F11 -102.3(6)
C71 C70 C73 F12 20.1(8)
C72 C68 C69 C70 179.0(5)
C73 C70 C71 C66 178.3(5)
C74 C75 C76 C77 0.3(8)
C74 C75 C76 C80 -177.3(5)
C75 C74 C79 C78 1.4(7)
C75 C74 B1 C58 90.1(5)
C75 C74 B1 C66 -33.1(6)
C75 C74 B1 C82 -148.9(5)
C75 C76 C77 C78 0.0(7)
C75 C76 C80 F13 -45.5(7)
C75 C76 C80 F14 -166.5(5)
C75 C76 C80 F15 72.9(7)
C76 C77 C78 C79 0.4(7)
C76 C77 C78 C81 178.9(5)
C77 C76 C80 F13 137.0(5)
C77 C76 C80 F14 16.0(8)
C77 C76 C80 F15 -104.6(6)
C77 C78 C79 C74 -1.2(8)
C77 C78 C81 F16 -79.7(6)
C77 C78 C81 F17 39.3(7)
C77 C78 C81 F18 158.5(5)
C79 C74 C75 C76 -0.9(7)
C79 C74 B1 C58 -83.0(5)
C79 C74 B1 C66 153.9(4)
C79 C74 B1 C82 38.1(6)
C79 C78 C81 F16 98.8(6)
C79 C78 C81 F17 -142.2(5)
C79 C78 C81 F18 -23.0(7)
C80 C76 C77 C78 177.5(5)
C81 C78 C79 C74 -179.6(5)
C82 C83 C84 C85 1.1(7)
C82 C83 C84 C88 -176.6(4)
C83 C82 C87 C86 0.9(7)
C83 C82 B1 C58 -31.6(6)
C83 C82 B1 C66 90.9(5)
C83 C82 B1 C74 -146.7(5)
C83 C84 C85 C86 1.1(7)
C83 C84 C88 F19 76.7(6)
C83 C84 C88 F20 -44.2(7)
C83 C84 C88 F21 -163.7(5)
C84 C85 C86 C87 -2.1(7)
C84 C85 C86 C89 179.4(5)
C85 C84 C88 F19 -101.0(6)
C85 C84 C88 F20 138.1(5)
C85 C84 C88 F21 18.6(7)
C85 C86 C87 C82 1.2(7)
C85 C86 C89 F22 6.6(8)
C85 C86 C89 F23 127.0(6)
C85 C86 C89 F24 -113.4(6)
C87 C82 C83 C84 -2.0(7)
C87 C82 B1 C58 152.9(4)
C87 C82 B1 C66 -84.6(5)
C87 C82 B1 C74 37.8(6)
C87 C86 C89 F22 -171.9(5)
C87 C86 C89 F23 -51.5(7)
C87 C86 C89 F24 68.1(7)
C88 C84 C85 C86 178.7(5)
C89 C86 C87 C82 179.7(5)
B1 C58 C59 C60 172.3(4)
B1 C58 C63 C62 -171.8(5)
B1 C66 C67 C68 -173.7(5)
B1 C66 C71 C70 173.1(5)
B1 C74 C75 C76 -174.3(4)
B1 C74 C79 C78 175.0(4)
B1 C82 C83 C84 -177.7(4)
B1 C82 C87 C86 176.7(5)
